data_7063241
loop_
_publ_author_name
'Struhatska, Mariia B.'
'Kariaka, Nataliia S.'
'Dyakonenko, Viktoriya V.'
'Shishkina, Svitlana V.'
'Smola, Sergii S.'
'Rusakova, Nataliia V.'
'Gawryszewska, Paula'
'Malta, Oscar L.'
'Carneiro Neto, Albano N.'
'Trush, Viktor O.'
'Amirkhanov, Volodymyr M.'

_publ_section_title
;
 The influence of different cations on the structure and spectral
 properties of Ln3+ tetrakis-complexes with the CAPh-type ligand
 dimethyl-N-trichloroacetylamidophosphate
;
_journal_issue 26
_journal_name_full 'New Journal of Chemistry'
_journal_page_first 11886
_journal_page_last 11898
_journal_paper_doi 10.1039/D4NJ01700E
_journal_volume 48
_journal_year 2024
_chemical_formula_moiety 'C16 H24 Cl12 Eu N4 O16 P4, C8 H20 N'
_chemical_formula_sum 'C24 H44 Cl12 Eu N5 O16 P4'
_chemical_formula_weight 1359.88
_space_group_crystal_system monoclinic
_space_group_IT_number 14
_space_group_name_Hall '-P 2ybc'
_space_group_name_H-M_alt 'P 1 21/c 1'
_atom_sites_solution_hydrogens geom
_atom_sites_solution_primary dual
_audit_creation_date 2024-05-11
_audit_creation_method
;
Olex2 1.5
(compiled 2024.02.16 svn.r378c4104 for OlexSys, GUI svn.r6928)
;
_audit_update_record
;
2024-05-11 deposited with the CCDC.	2024-06-04 downloaded from the CCDC.
;
_cell_angle_alpha 90
_cell_angle_beta 92.286(2)
_cell_angle_gamma 90
_cell_formula_units_Z 4
_cell_length_a 20.4825(6)
_cell_length_b 12.2546(3)
_cell_length_c 21.3808(6)
_cell_measurement_reflns_used 6600
_cell_measurement_temperature 294
_cell_measurement_theta_max 24.3340
_cell_measurement_theta_min 3.2790
_cell_volume 5362.4(3)
_computing_cell_refinement 'CrysAlisPro 1.171.39.46 (Rigaku OD, 2018)'
_computing_data_collection 'CrysAlisPro 1.171.39.46 (Rigaku OD, 2018)'
_computing_data_reduction 'CrysAlisPro 1.171.39.46 (Rigaku OD, 2018)'
_computing_molecular_graphics 'Olex2 1.5 (Dolomanov et al., 2009)'
_computing_publication_material 'Olex2 1.5 (Dolomanov et al., 2009)'
_computing_structure_refinement 'SHELXL 2019/3 (Sheldrick, 2015)'
_computing_structure_solution 'XT  (Sheldrick, 2015)'
_diffrn_ambient_temperature 294
_diffrn_detector 'CCD plate'
_diffrn_detector_area_resol_mean 16.1827
_diffrn_detector_type Sapphire3
_diffrn_measured_fraction_theta_full 0.998
_diffrn_measured_fraction_theta_max 0.998
_diffrn_measurement_details
;
List of Runs (angles in degrees, time in seconds):

  # Type    Start    End  Width  t~exp~   \w     \q     \k     \f   Frames
#--------------------------------------------------------------------------
  1  \w      6.00  74.00   1.00   10.00    --   26.76  77.00  30.00   68
  2  \w      0.00  90.00   1.00   10.00    --   26.76  77.00 -60.00   90
  3  \w     -7.00  65.00   1.00   10.00    --   26.76 -99.00 120.00   72
  4  \w     -4.00  98.00   1.00   10.00    --   26.76  19.00 -60.00  102
  5  \w    -43.00  56.00   1.00   10.00    --   26.76 -77.00-180.00   99
;
_diffrn_measurement_device 'four-circle diffractometer'
_diffrn_measurement_device_type 'Xcalibur, Sapphire3'
_diffrn_measurement_method '\w scans'
_diffrn_orient_matrix_type 'CrysAlisPro convention (1999,Acta A55,543-557)'
_diffrn_orient_matrix_UB_11 0.0227714000
_diffrn_orient_matrix_UB_12 0.0297183000
_diffrn_orient_matrix_UB_13 -0.0174603000
_diffrn_orient_matrix_UB_21 -0.0183179000
_diffrn_orient_matrix_UB_22 0.0484017000
_diffrn_orient_matrix_UB_23 0.0041898000
_diffrn_orient_matrix_UB_31 0.0186135000
_diffrn_orient_matrix_UB_32 0.0112946000
_diffrn_orient_matrix_UB_33 0.0279154000
_diffrn_radiation_monochromator graphite
_diffrn_radiation_probe x-ray
_diffrn_radiation_type 'Mo K\a'
_diffrn_radiation_wavelength 0.71073
_diffrn_reflns_av_R_equivalents 0.1013
_diffrn_reflns_av_unetI/netI 0.0793
_diffrn_reflns_Laue_measured_fraction_full 0.998
_diffrn_reflns_Laue_measured_fraction_max 0.998
_diffrn_reflns_limit_h_max 18
_diffrn_reflns_limit_h_min -25
_diffrn_reflns_limit_k_max 15
_diffrn_reflns_limit_k_min -14
_diffrn_reflns_limit_l_max 26
_diffrn_reflns_limit_l_min -26
_diffrn_reflns_number 38874
_diffrn_reflns_point_group_measured_fraction_full 0.998
_diffrn_reflns_point_group_measured_fraction_max 0.998
_diffrn_reflns_theta_full 25.242
_diffrn_reflns_theta_max 25.999
_diffrn_reflns_theta_min 3.172
_diffrn_source 'fine-focus sealed X-ray tube'
_diffrn_source_type 'Enhance (Mo) X-ray Source'
_exptl_absorpt_coefficient_mu 1.947
_exptl_absorpt_correction_T_max 1.00000
_exptl_absorpt_correction_T_min 0.01721
_exptl_absorpt_correction_type multi-scan
_exptl_absorpt_process_details
;
CrysAlisPro 1.171.39.46 (Rigaku Oxford Diffraction, 2018)
Empirical absorption correction using spherical harmonics,
 implemented in SCALE3 ABSPACK scaling algorithm.
;
_exptl_crystal_colour colourless
_exptl_crystal_colour_primary colourless
_exptl_crystal_density_diffrn 1.684
_exptl_crystal_description block
_exptl_crystal_F_000 2712
_exptl_crystal_size_max 0.6
_exptl_crystal_size_mid 0.4
_exptl_crystal_size_min 0.2
_refine_diff_density_max 1.401
_refine_diff_density_min -1.827
_refine_diff_density_rms 0.137
_refine_ls_extinction_method none
_refine_ls_goodness_of_fit_ref 1.053
_refine_ls_hydrogen_treatment constr
_refine_ls_matrix_type full
_refine_ls_number_parameters 624
_refine_ls_number_reflns 10526
_refine_ls_number_restraints 98
_refine_ls_restrained_S_all 1.094
_refine_ls_R_factor_all 0.1061
_refine_ls_R_factor_gt 0.0785
_refine_ls_shift/su_max 0.000
_refine_ls_shift/su_mean 0.000
_refine_ls_structure_factor_coef Fsqd
_refine_ls_weighting_details 'w=1/[\s^2^(Fo^2^)+(0.1196P)^2^+5.6385P] where P=(Fo^2^+2Fc^2^)/3'
_refine_ls_weighting_scheme calc
_refine_ls_wR_factor_gt 0.2035
_refine_ls_wR_factor_ref 0.2276
_reflns_Friedel_coverage 0.000
_reflns_number_gt 7499
_reflns_number_total 10526
_reflns_threshold_expression 'I > 2\s(I)'
_cod_data_source_file d4nj01700e2.cif
_cod_data_source_block kiev355
_cod_depositor_comments 'Adding full bibliography for 7063240--7063242.cif.'
_cod_original_cell_volume 5362.4(2)
_cod_database_code 7063241
_shelx_shelxl_version_number 2019/3
_shelx_space_group_comment
;
The symmetry employed for this shelxl refinement is uniquely defined
by the following loop, which should always be used as a source of
symmetry information in preference to the above space-group names.
They are only intended as comments.
;
_olex2_refinement_description
;
1. Restrained distances
 O3-C2 = O2-C1 = O7-C6 = O6-C5 = O10-C9 = O11-C10 = O15-C14 = O14-C13
 1.416 with sigma of 0.005
 Cl9-C16 = Cl12-C16 = Cl7-C16 = Cl8-C16 = Cl10-C16 = Cl11-C16 = Cl9A-C12 =
 Cl9B-C12 = Cl8B-C12 = Cl8A-C12 = Cl7B-C12 = Cl7A-C12
 1.76 with sigma of 0.002
2. Restrained angles
 Cl11-C16-Cl12
 fixed at 110 with sigma of 0.02
3. Uiso/Uaniso restraints and constraints
Cl7 \\sim Cl8 \\sim Cl9 \\sim Cl10 \\sim Cl11 \\sim Cl12: within 1.7A with
sigma of 0.01 and sigma for terminal atoms of 0.02 within 1.7A
P3 \\sim O10 \\sim O11 \\sim C9 \\sim C10: within 1.7A with sigma of 0.002 and
sigma for terminal atoms of 0.04 within 1.7A
Uanis(Cl8A) \\sim Ueq, Uanis(Cl8B) \\sim Ueq, Uanis(Cl9B) \\sim Ueq,
Uanis(Cl9A) \\sim Ueq, Uanis(Cl7A) \\sim Ueq, Uanis(Cl7B) \\sim Ueq: with sigma
of 0.01 and sigma for terminal atoms of 0.02
4. Others
 Fixed Sof: Cl7(0.5) Cl7A(0.5) Cl7B(0.5) Cl8(0.5) Cl8A(0.5) Cl8B(0.5) Cl9(0.5)
 Cl9A(0.5) Cl9B(0.5) Cl10(0.5) Cl11(0.5) Cl12(0.5)
5.a Secondary CH2 refined with riding coordinates:
 C17(H17A,H17B), C19(H19A,H19B), C21(H21A,H21B), C23(H23A,H23B)
5.b Me refined with riding coordinates:
 C10(H10A,H10B,H10C)
5.c Idealised Me refined as rotating group:
 C1(H1A,H1B,H1C), C2(H2A,H2B,H2C), C5(H5A,H5B,H5C), C6(H6A,H6B,H6C), C9(H9A,
 H9B,H9C), C13(H13A,H13B,H13C), C14(H14A,H14B,H14C), C18(H18A,H18B,H18C),
 C20(H20A,H20B,H20C), C22(H22A,H22B,H22C), C24(H24A,H24B,H24C)
;
_platon_squeeze_void_probe_radius 1.20
_olex2_submission_special_instructions 'No special instructions were received'
_oxdiff_exptl_absorpt_empirical_details
;
Empirical correction (ABSPACK) includes:
- Absorption correction using spherical harmonics
- Frame scaling
;
_oxdiff_exptl_absorpt_empirical_full_max 28.181
_oxdiff_exptl_absorpt_empirical_full_min 0.642

loop_
_space_group_symop_operation_xyz
'x, y, z'
'-x, y+1/2, -z+1/2'
'-x, -y, -z'
'x, -y-1/2, z-1/2'

loop_
_atom_site_label
_atom_site_type_symbol
_atom_site_fract_x
_atom_site_fract_y
_atom_site_fract_z
_atom_site_U_iso_or_equiv
_atom_site_adp_type
_atom_site_occupancy
_atom_site_site_symmetry_order
_atom_site_calc_flag
_atom_site_refinement_flags_posn
_atom_site_refinement_flags_adp
_atom_site_refinement_flags_occupancy
_atom_site_disorder_assembly
_atom_site_disorder_group
Eu1 Eu 0.25318(2) 0.70282(3) 0.37210(2) 0.04602(17) Uani 1 1 d . . . . .
Cl1 Cl 0.5059(3) 0.6181(4) 0.2872(3) 0.177(2) Uani 1 1 d . . . . .
Cl2 Cl 0.5456(2) 0.7843(5) 0.3711(3) 0.191(3) Uani 1 1 d . . . . .
Cl3 Cl 0.4539(2) 0.8289(4) 0.2703(2) 0.1393(15) Uani 1 1 d . . . . .
Cl4 Cl 0.40996(18) 0.9776(3) 0.47247(16) 0.1100(11) Uani 1 1 d . . . . .
Cl5 Cl 0.3144(2) 1.1417(2) 0.43738(13) 0.1057(11) Uani 1 1 d . . . . .
Cl6 Cl 0.4237(2) 1.1038(3) 0.36062(18) 0.1356(16) Uani 1 1 d . . . . .
Cl7 Cl 0.1377(9) 0.2769(4) 0.4770(9) 0.158(6) Uani 0.5 1 d D U P A 2
Cl7A Cl 0.0325(11) 0.6949(12) 0.2178(4) 0.225(9) Uani 0.5 1 d D U P B 1
Cl7B Cl 0.0158(10) 0.7357(10) 0.2303(5) 0.202(8) Uani 0.5 1 d D U P B 2
Cl8 Cl 0.0879(7) 0.5034(10) 0.5061(7) 0.202(7) Uani 0.5 1 d D U P A 2
Cl8A Cl -0.0492(3) 0.6911(11) 0.3119(8) 0.195(6) Uani 0.5 1 d D U P B 1
Cl8B Cl -0.0313(5) 0.6142(13) 0.3464(5) 0.184(5) Uani 0.5 1 d D U P B 2
Cl9 Cl 0.1944(9) 0.4192(15) 0.5517(4) 0.229(8) Uani 0.5 1 d D U P A 2
Cl9A Cl 0.0558(13) 0.5161(8) 0.2870(12) 0.217(12) Uani 0.5 1 d D U P B 1
Cl9B Cl 0.0483(8) 0.5199(6) 0.2702(8) 0.114(3) Uani 0.5 1 d D U P B 2
Cl10 Cl 0.0682(3) 0.4292(14) 0.4519(7) 0.224(7) Uani 0.5 1 d D U P A 1
Cl11 Cl 0.1678(10) 0.4756(11) 0.5537(4) 0.218(8) Uani 0.5 1 d D U P A 1
Cl12 Cl 0.1633(9) 0.2812(5) 0.4992(8) 0.172(7) Uani 0.5 1 d D U P A 1
P1 P 0.38749(14) 0.6306(2) 0.47265(12) 0.0720(7) Uani 1 1 d . . . . .
P2 P 0.26532(14) 0.91849(18) 0.26580(11) 0.0660(6) Uani 1 1 d . . . . .
P3 P 0.11251(15) 0.8423(3) 0.42058(17) 0.0936(8) Uani 1 1 d . U . . .
P4 P 0.25927(14) 0.42349(17) 0.33640(11) 0.0657(6) Uani 1 1 d . . . . .
O1 O 0.3172(3) 0.6513(5) 0.4605(3) 0.0698(16) Uani 1 1 d . . . . .
O2 O 0.4057(5) 0.5041(7) 0.4759(4) 0.118(3) Uani 1 1 d D . . . .
O3 O 0.4056(4) 0.6802(8) 0.5373(4) 0.115(3) Uani 1 1 d D . . . .
O4 O 0.3685(3) 0.6966(5) 0.3394(3) 0.0708(17) Uani 1 1 d . . . . .
O5 O 0.2498(3) 0.8037(4) 0.2795(3) 0.0633(16) Uani 1 1 d . . . . .
O6 O 0.2026(4) 0.9857(6) 0.2529(4) 0.114(3) Uani 1 1 d D . . . .
O7 O 0.3014(5) 0.9171(8) 0.2026(3) 0.120(3) Uani 1 1 d D . . . .
O8 O 0.3095(3) 0.8741(4) 0.4003(2) 0.0608(15) Uani 1 1 d . . . . .
O9 O 0.1816(3) 0.8144(4) 0.4269(3) 0.0644(15) Uani 1 1 d . . . . .
O10 O 0.0972(4) 0.9654(7) 0.4206(4) 0.1039(13) Uani 1 1 d D U . . .
O11 O 0.0846(4) 0.8230(7) 0.4881(4) 0.1030(13) Uani 1 1 d D U . . .
O12 O 0.1431(3) 0.6790(5) 0.3212(3) 0.0757(18) Uani 1 1 d . . . . .
O13 O 0.2647(3) 0.5391(4) 0.3175(3) 0.0633(15) Uani 1 1 d . . . . .
O14 O 0.3282(4) 0.3709(5) 0.3522(3) 0.086(2) Uani 1 1 d D . . . .
O15 O 0.2282(4) 0.3602(4) 0.2791(3) 0.094(2) Uani 1 1 d D . . . .
O16 O 0.1938(3) 0.5674(5) 0.4306(3) 0.0678(16) Uani 1 1 d . . . . .
N1 N 0.4394(4) 0.6724(8) 0.4249(4) 0.084(2) Uani 1 1 d . . . . .
N2 N 0.3071(5) 0.9878(6) 0.3137(4) 0.082(3) Uani 1 1 d . . . . .
N3 N 0.0664(4) 0.7810(8) 0.3718(5) 0.096(3) Uani 1 1 d . . . . .
N4 N 0.2182(5) 0.3926(6) 0.3960(4) 0.081(2) Uani 1 1 d . . . . .
N5 N 0.2490(5) 0.5583(8) 0.1195(3) 0.096(3) Uani 1 1 d . . . . .
C1 C 0.3672(7) 0.4276(10) 0.5073(6) 0.144(6) Uani 1 1 d D . . . .
H1A H 0.393688 0.391257 0.538950 0.216 Uiso 1 1 calc R U . . .
H1B H 0.349917 0.374924 0.477839 0.216 Uiso 1 1 calc R U . . .
H1C H 0.331898 0.464750 0.526424 0.216 Uiso 1 1 calc R U . . .
C2 C 0.4707(6) 0.6796(19) 0.5633(8) 0.188(10) Uani 1 1 d D . . . .
H2A H 0.497547 0.726172 0.539003 0.282 Uiso 1 1 calc R U . . .
H2B H 0.487599 0.606582 0.562853 0.282 Uiso 1 1 calc R U . . .
H2C H 0.470779 0.705709 0.605670 0.282 Uiso 1 1 calc R U . . .
C3 C 0.4219(5) 0.6984(6) 0.3680(5) 0.063(2) Uani 1 1 d . . . . .
C4 C 0.4783(5) 0.7338(10) 0.3262(6) 0.089(3) Uani 1 1 d . . . . .
C5 C 0.1475(6) 0.9436(11) 0.2187(9) 0.171(8) Uani 1 1 d D . . . .
H5A H 0.141862 0.868050 0.228926 0.256 Uiso 1 1 calc R U . . .
H5B H 0.154122 0.950641 0.174646 0.256 Uiso 1 1 calc R U . . .
H5C H 0.109214 0.983742 0.229217 0.256 Uiso 1 1 calc R U . . .
C6 C 0.3329(11) 1.0092(14) 0.1779(7) 0.205(11) Uani 1 1 d D . . . .
H6A H 0.375663 0.988790 0.165178 0.308 Uiso 1 1 calc R U . . .
H6B H 0.336811 1.064922 0.209398 0.308 Uiso 1 1 calc R U . . .
H6C H 0.307757 1.036415 0.142442 0.308 Uiso 1 1 calc R U . . .
C7 C 0.3225(4) 0.9565(6) 0.3712(4) 0.059(2) Uani 1 1 d . . . . .
C8 C 0.3679(5) 1.0383(7) 0.4088(4) 0.072(3) Uani 1 1 d . . . . .
C9 C 0.1085(11) 1.0358(15) 0.3705(8) 0.215(10) Uani 1 1 d D U . . .
H9A H 0.087492 1.007401 0.332958 0.323 Uiso 1 1 calc R U . . .
H9B H 0.154643 1.041509 0.364886 0.323 Uiso 1 1 calc R U . . .
H9C H 0.091090 1.106653 0.379226 0.323 Uiso 1 1 calc R U . . .
C10 C 0.0183(6) 0.8079(18) 0.5012(12) 0.212(10) Uani 1 1 d D U . . .
H10A H 0.014335 0.797959 0.545372 0.318 Uiso 1 1 calc R U . . .
H10B H -0.006266 0.870932 0.487683 0.318 Uiso 1 1 calc R U . . .
H10C H 0.001815 0.744621 0.479336 0.318 Uiso 1 1 calc R U . . .
C11 C 0.0875(5) 0.7091(10) 0.3339(6) 0.091(4) Uani 1 1 d . . . . .
C12 C 0.0312(3) 0.6525(5) 0.2964(3) 0.128(5) Uani 1 1 d D . . . .
C13 C 0.3820(5) 0.3905(11) 0.3143(6) 0.113(4) Uani 1 1 d D . . . .
H13A H 0.421739 0.386688 0.339516 0.169 Uiso 1 1 calc R U . . .
H13B H 0.377895 0.461705 0.295818 0.169 Uiso 1 1 calc R U . . .
H13C H 0.382794 0.336459 0.281836 0.169 Uiso 1 1 calc R U . . .
C14 C 0.2136(10) 0.2474(6) 0.2833(6) 0.157(8) Uani 1 1 d D . . . .
H14A H 0.188539 0.225062 0.246615 0.235 Uiso 1 1 calc R U . . .
H14B H 0.188964 0.234233 0.319763 0.235 Uiso 1 1 calc R U . . .
H14C H 0.253616 0.206465 0.286277 0.235 Uiso 1 1 calc R U . . .
C15 C 0.1915(5) 0.4649(8) 0.4312(4) 0.068(2) Uani 1 1 d . . . . .
C16 C 0.1502(3) 0.4189(4) 0.4793(3) 0.103(4) Uani 1 1 d D . . . .
C17 C 0.2969(9) 0.5935(13) 0.1697(5) 0.125(6) Uani 1 1 d . . . . .
H17A H 0.281045 0.660378 0.188003 0.150 Uiso 1 1 calc R U . . .
H17B H 0.298260 0.538324 0.202235 0.150 Uiso 1 1 calc R U . . .
C18 C 0.3644(11) 0.6124(16) 0.1497(9) 0.173(8) Uani 1 1 d . . . . .
H18A H 0.363197 0.655700 0.112246 0.259 Uiso 1 1 calc R U . . .
H18B H 0.384888 0.543627 0.141687 0.259 Uiso 1 1 calc R U . . .
H18C H 0.388896 0.650186 0.182227 0.259 Uiso 1 1 calc R U . . .
C19 C 0.2417(8) 0.6432(10) 0.0694(5) 0.108(4) Uani 1 1 d . . . . .
H19A H 0.283236 0.649637 0.049517 0.130 Uiso 1 1 calc R U . . .
H19B H 0.210158 0.616484 0.037960 0.130 Uiso 1 1 calc R U . . .
C20 C 0.2211(10) 0.7540(13) 0.0879(6) 0.145(7) Uani 1 1 d . . . . .
H20A H 0.247474 0.777707 0.123510 0.217 Uiso 1 1 calc R U . . .
H20B H 0.176038 0.752525 0.098602 0.217 Uiso 1 1 calc R U . . .
H20C H 0.226516 0.803478 0.053750 0.217 Uiso 1 1 calc R U . . .
C21 C 0.1848(9) 0.5370(14) 0.1511(7) 0.134(6) Uani 1 1 d . . . . .
H21A H 0.170476 0.604873 0.169475 0.161 Uiso 1 1 calc R U . . .
H21B H 0.193130 0.485783 0.185054 0.161 Uiso 1 1 calc R U . . .
C22 C 0.1286(11) 0.4922(17) 0.1089(10) 0.182(8) Uani 1 1 d . . . . .
H22A H 0.118746 0.542888 0.075678 0.273 Uiso 1 1 calc R U . . .
H22B H 0.090615 0.482091 0.133226 0.273 Uiso 1 1 calc R U . . .
H22C H 0.141236 0.423454 0.091588 0.273 Uiso 1 1 calc R U . . .
C23 C 0.2713(8) 0.4558(11) 0.0886(5) 0.114(4) Uani 1 1 d . . . . .
H23A H 0.239821 0.437761 0.055083 0.137 Uiso 1 1 calc R U . . .
H23B H 0.312514 0.471025 0.069487 0.137 Uiso 1 1 calc R U . . .
C24 C 0.2804(10) 0.3573(12) 0.1295(8) 0.144(6) Uani 1 1 d . . . . .
H24A H 0.305174 0.376915 0.166857 0.216 Uiso 1 1 calc R U . . .
H24B H 0.303371 0.301999 0.107380 0.216 Uiso 1 1 calc R U . . .
H24C H 0.238468 0.329827 0.140423 0.216 Uiso 1 1 calc R U . . .

loop_
_atom_site_aniso_label
_atom_site_aniso_U_11
_atom_site_aniso_U_22
_atom_site_aniso_U_33
_atom_site_aniso_U_23
_atom_site_aniso_U_13
_atom_site_aniso_U_12
Eu1 0.0399(3) 0.0428(3) 0.0553(3) 0.00114(14) 0.00157(17) -0.00360(15)
Cl1 0.143(4) 0.187(4) 0.210(5) -0.001(4) 0.097(4) 0.063(3)
Cl2 0.082(3) 0.297(8) 0.193(5) 0.053(4) -0.015(3) -0.092(4)
Cl3 0.099(3) 0.156(3) 0.165(4) 0.068(3) 0.037(3) 0.003(2)
Cl4 0.096(2) 0.115(2) 0.116(2) -0.0007(18) -0.0353(19) -0.0252(19)
Cl5 0.170(4) 0.0634(15) 0.0850(17) -0.0111(12) 0.0183(19) -0.0083(17)
Cl6 0.144(4) 0.140(3) 0.126(3) -0.016(2) 0.038(2) -0.093(3)
Cl7 0.177(13) 0.090(5) 0.212(15) 0.004(6) 0.077(10) -0.066(6)
Cl7A 0.224(14) 0.247(16) 0.195(10) -0.111(10) -0.128(9) 0.062(11)
Cl7B 0.232(15) 0.125(7) 0.236(13) -0.003(9) -0.162(11) -0.010(9)
Cl8 0.140(9) 0.225(13) 0.253(13) 0.119(10) 0.137(10) 0.062(9)
Cl8A 0.052(5) 0.221(11) 0.310(14) -0.120(10) -0.029(7) -0.012(6)
Cl8B 0.081(6) 0.282(13) 0.188(9) -0.062(9) 0.013(6) -0.092(7)
Cl9 0.344(19) 0.225(16) 0.122(8) 0.059(9) 0.056(10) 0.000(14)
Cl9A 0.239(16) 0.201(14) 0.208(17) -0.055(10) -0.048(11) -0.109(11)
Cl9B 0.113(7) 0.100(6) 0.128(7) -0.041(4) -0.001(6) -0.042(5)
Cl10 0.070(6) 0.301(16) 0.305(16) 0.159(12) 0.074(8) 0.019(8)
Cl11 0.39(2) 0.144(10) 0.126(7) -0.049(7) 0.135(9) -0.111(12)
Cl12 0.195(15) 0.150(8) 0.179(11) 0.111(8) 0.091(10) 0.033(8)
P1 0.0588(16) 0.0774(16) 0.0784(15) 0.0174(12) -0.0148(12) 0.0005(12)
P2 0.0741(18) 0.0599(13) 0.0631(13) 0.0142(10) -0.0083(11) -0.0070(11)
P3 0.0565(16) 0.0920(17) 0.133(2) -0.0345(17) 0.0100(15) -0.0012(13)
P4 0.0855(19) 0.0470(11) 0.0656(13) 0.0004(9) 0.0166(12) -0.0035(11)
O1 0.058(4) 0.084(4) 0.067(3) 0.034(3) -0.004(3) 0.005(3)
O2 0.116(8) 0.096(6) 0.142(7) 0.033(5) 0.000(6) 0.014(5)
O3 0.074(6) 0.176(8) 0.094(6) -0.022(5) -0.009(5) -0.002(5)
O4 0.051(4) 0.088(5) 0.073(4) 0.007(3) 0.011(3) 0.002(3)
O5 0.069(4) 0.059(3) 0.061(3) 0.009(2) -0.010(3) -0.003(3)
O6 0.106(7) 0.070(4) 0.162(8) 0.018(5) -0.036(6) 0.019(4)
O7 0.123(8) 0.173(8) 0.066(4) 0.024(5) 0.004(4) -0.052(6)
O8 0.069(4) 0.049(3) 0.064(3) 0.005(2) -0.003(3) -0.018(3)
O9 0.056(4) 0.062(3) 0.076(4) -0.021(3) 0.003(3) -0.001(3)
O10 0.067(2) 0.100(2) 0.145(3) -0.029(2) 0.007(2) 0.004(2)
O11 0.065(2) 0.107(2) 0.138(3) -0.035(2) 0.013(2) -0.006(2)
O12 0.050(4) 0.094(4) 0.081(4) -0.023(3) -0.014(3) -0.011(3)
O13 0.083(5) 0.039(3) 0.069(3) 0.004(2) 0.011(3) 0.004(3)
O14 0.099(6) 0.076(4) 0.085(4) 0.019(3) 0.020(4) 0.020(4)
O15 0.145(8) 0.056(4) 0.079(4) -0.007(3) 0.003(4) -0.014(4)
O16 0.062(4) 0.059(4) 0.085(4) -0.009(3) 0.025(3) -0.018(3)
N1 0.056(6) 0.104(6) 0.091(6) 0.019(5) -0.007(4) -0.004(5)
N2 0.122(8) 0.048(4) 0.074(5) 0.018(3) 0.001(5) -0.028(4)
N3 0.040(5) 0.119(8) 0.128(8) -0.053(6) -0.004(5) 0.003(5)
N4 0.112(7) 0.049(4) 0.083(5) 0.011(4) 0.027(5) -0.004(4)
N5 0.132(10) 0.103(7) 0.054(4) -0.002(4) 0.006(5) 0.009(6)
C1 0.22(2) 0.105(10) 0.108(10) 0.032(8) 0.030(11) 0.030(12)
C2 0.105(15) 0.31(3) 0.141(14) -0.056(15) -0.061(12) 0.022(15)
C3 0.044(6) 0.064(5) 0.082(6) -0.006(4) 0.011(5) -0.001(4)
C4 0.035(6) 0.107(8) 0.126(9) 0.005(7) 0.025(5) -0.001(5)
C5 0.089(12) 0.143(13) 0.27(2) -0.023(13) -0.088(13) 0.056(10)
C6 0.25(3) 0.27(2) 0.102(11) 0.068(13) 0.013(13) -0.13(2)
C7 0.056(6) 0.044(4) 0.075(5) -0.002(4) 0.004(4) -0.008(4)
C8 0.084(7) 0.069(5) 0.066(5) -0.006(4) 0.010(5) -0.028(5)
C9 0.20(2) 0.26(2) 0.191(17) -0.020(17) 0.108(15) -0.051(18)
C10 0.106(15) 0.28(2) 0.25(2) -0.083(17) 0.068(15) -0.064(14)
C11 0.036(6) 0.120(10) 0.116(9) 0.000(7) -0.013(6) -0.024(6)
C12 0.060(8) 0.139(11) 0.183(14) -0.066(11) -0.013(8) -0.028(8)
C13 0.099(11) 0.129(10) 0.112(9) 0.021(8) 0.027(8) 0.044(8)
C14 0.27(2) 0.065(7) 0.130(11) -0.010(8) -0.045(13) -0.045(11)
C15 0.057(6) 0.080(6) 0.069(5) 0.011(5) 0.012(4) -0.012(5)
C16 0.117(11) 0.074(7) 0.122(9) 0.007(6) 0.054(8) -0.024(6)
C17 0.179(17) 0.131(11) 0.061(6) -0.013(7) -0.024(8) 0.030(11)
C18 0.17(2) 0.185(18) 0.156(16) 0.000(13) -0.041(15) -0.040(16)
C19 0.153(14) 0.108(9) 0.063(6) 0.003(6) 0.003(7) 0.012(9)
C20 0.23(2) 0.110(10) 0.096(9) 0.012(9) -0.010(11) 0.044(13)
C21 0.160(17) 0.143(13) 0.102(10) 0.023(9) 0.035(10) 0.050(12)
C22 0.141(19) 0.21(2) 0.20(2) 0.031(17) 0.003(15) 0.028(16)
C23 0.125(12) 0.143(12) 0.076(7) -0.027(8) 0.012(7) 0.006(9)
C24 0.172(17) 0.105(11) 0.157(14) 0.015(10) 0.038(12) 0.036(11)

loop_
_atom_type_symbol
_atom_type_description
_atom_type_scat_dispersion_real
_atom_type_scat_dispersion_imag
_atom_type_scat_source
C C 0.0033 0.0016 'International Tables Vol C Tables 4.2.6.8 and 6.1.1.4'
H H 0.0000 0.0000 'International Tables Vol C Tables 4.2.6.8 and 6.1.1.4'
Cl Cl 0.1484 0.1585 'International Tables Vol C Tables 4.2.6.8 and 6.1.1.4'
Eu Eu -0.1578 3.6682 'International Tables Vol C Tables 4.2.6.8 and 6.1.1.4'
N N 0.0061 0.0033 'International Tables Vol C Tables 4.2.6.8 and 6.1.1.4'
O O 0.0106 0.0060 'International Tables Vol C Tables 4.2.6.8 and 6.1.1.4'
P P 0.1023 0.0942 'International Tables Vol C Tables 4.2.6.8 and 6.1.1.4'

loop_
_geom_angle_atom_site_label_1
_geom_angle_atom_site_label_2
_geom_angle_atom_site_label_3
_geom_angle
_geom_angle_site_symmetry_1
_geom_angle_site_symmetry_3
_geom_angle_publ_flag
O1 Eu1 O4 73.2(2) . . ?
O1 Eu1 O8 77.9(2) . . ?
O1 Eu1 O9 95.4(2) . . ?
O1 Eu1 O12 142.3(2) . . ?
O1 Eu1 O16 71.1(2) . . ?
O5 Eu1 O1 145.5(2) . . ?
O5 Eu1 O4 76.9(2) . . ?
O5 Eu1 O8 75.74(18) . . ?
O5 Eu1 O9 96.7(2) . . ?
O5 Eu1 O12 72.2(2) . . ?
O5 Eu1 O13 91.76(18) . . ?
O5 Eu1 O16 143.1(2) . . ?
O8 Eu1 O4 69.7(2) . . ?
O8 Eu1 O12 128.1(2) . . ?
O9 Eu1 O4 140.8(2) . . ?
O9 Eu1 O8 71.2(2) . . ?
O9 Eu1 O12 73.3(2) . . ?
O9 Eu1 O16 78.8(2) . . ?
O12 Eu1 O4 136.8(2) . . ?
O13 Eu1 O1 96.2(2) . . ?
O13 Eu1 O4 73.6(2) . . ?
O13 Eu1 O8 143.1(2) . . ?
O13 Eu1 O9 145.6(2) . . ?
O13 Eu1 O12 77.7(2) . . ?
O13 Eu1 O16 74.54(19) . . ?
O16 Eu1 O4 128.5(2) . . ?
O16 Eu1 O8 134.08(19) . . ?
O16 Eu1 O12 71.4(2) . . ?
O1 P1 Eu1 28.3(2) . . ?
O1 P1 O2 113.6(5) . . ?
O1 P1 O3 106.8(4) . . ?
O1 P1 N1 120.3(4) . . ?
O2 P1 Eu1 116.4(4) . . ?
O3 P1 Eu1 126.9(4) . . ?
O3 P1 O2 107.3(5) . . ?
O3 P1 N1 107.8(5) . . ?
N1 P1 Eu1 93.1(3) . . ?
N1 P1 O2 100.3(5) . . ?
O5 P2 Eu1 29.5(2) . . ?
O5 P2 O6 111.2(4) . . ?
O5 P2 O7 105.8(5) . . ?
O5 P2 N2 120.4(4) . . ?
O6 P2 Eu1 116.1(4) . . ?
O6 P2 O7 105.7(5) . . ?
O6 P2 N2 104.9(5) . . ?
O7 P2 Eu1 126.9(4) . . ?
N2 P2 Eu1 92.1(3) . . ?
N2 P2 O7 107.9(5) . . ?
O9 P3 Eu1 27.7(2) . . ?
O9 P3 O10 115.3(4) . . ?
O9 P3 O11 105.3(5) . . ?
O9 P3 N3 120.4(4) . . ?
O10 P3 Eu1 129.9(4) . . ?
O10 P3 O11 93.7(5) . . ?
O10 P3 N3 110.6(6) . . ?
O11 P3 Eu1 121.3(4) . . ?
N3 P3 Eu1 92.9(4) . . ?
N3 P3 O11 107.6(5) . . ?
O13 P4 Eu1 29.4(2) . . ?
O13 P4 O14 112.0(4) . . ?
O13 P4 O15 107.1(3) . . ?
O13 P4 N4 119.4(4) . . ?
O14 P4 Eu1 113.1(3) . . ?
O14 P4 N4 103.2(4) . . ?
O15 P4 Eu1 129.6(3) . . ?
O15 P4 O14 107.3(4) . . ?
O15 P4 N4 107.2(5) . . ?
N4 P4 Eu1 91.9(3) . . ?
P1 O1 Eu1 134.4(4) . . ?
C1 O2 P1 122.1(9) . . ?
C2 O3 P1 122.4(9) . . ?
C3 O4 Eu1 133.8(6) . . ?
P2 O5 Eu1 132.4(3) . . ?
C5 O6 P2 122.6(8) . . ?
C6 O7 P2 123.5(10) . . ?
C7 O8 Eu1 133.7(5) . . ?
P3 O9 Eu1 135.5(4) . . ?
C9 O10 P3 124.2(11) . . ?
C10 O11 P3 125.7(13) . . ?
C11 O12 Eu1 134.2(7) . . ?
P4 O13 Eu1 132.5(3) . . ?
C13 O14 P4 121.3(7) . . ?
C14 O15 P4 120.9(7) . . ?
C15 O16 Eu1 135.0(6) . . ?
C3 N1 P1 121.0(8) . . ?
C7 N2 P2 124.1(6) . . ?
C11 N3 P3 122.6(8) . . ?
C15 N4 P4 123.2(6) . . ?
C17 N5 C19 111.0(11) . . ?
C17 N5 C21 106.6(11) . . ?
C17 N5 C23 110.9(11) . . ?
C19 N5 C21 111.9(11) . . ?
C19 N5 C23 106.9(8) . . ?
C23 N5 C21 109.7(11) . . ?
O2 C1 H1A 109.5 . . ?
O2 C1 H1B 109.5 . . ?
O2 C1 H1C 109.5 . . ?
H1A C1 H1B 109.5 . . ?
H1A C1 H1C 109.5 . . ?
H1B C1 H1C 109.5 . . ?
O3 C2 H2A 109.5 . . ?
O3 C2 H2B 109.5 . . ?
O3 C2 H2C 109.5 . . ?
H2A C2 H2B 109.5 . . ?
H2A C2 H2C 109.5 . . ?
H2B C2 H2C 109.5 . . ?
O4 C3 N1 132.1(9) . . ?
O4 C3 C4 112.7(9) . . ?
N1 C3 C4 115.2(9) . . ?
Cl1 C4 Cl2 106.5(6) . . ?
Cl3 C4 Cl1 107.8(7) . . ?
Cl3 C4 Cl2 109.8(7) . . ?
C3 C4 Cl1 108.1(8) . . ?
C3 C4 Cl2 111.7(8) . . ?
C3 C4 Cl3 112.7(7) . . ?
O6 C5 H5A 109.5 . . ?
O6 C5 H5B 109.5 . . ?
O6 C5 H5C 109.5 . . ?
H5A C5 H5B 109.5 . . ?
H5A C5 H5C 109.5 . . ?
H5B C5 H5C 109.5 . . ?
O7 C6 H6A 109.5 . . ?
O7 C6 H6B 109.5 . . ?
O7 C6 H6C 109.5 . . ?
H6A C6 H6B 109.5 . . ?
H6A C6 H6C 109.5 . . ?
H6B C6 H6C 109.5 . . ?
O8 C7 N2 132.0(8) . . ?
O8 C7 C8 113.9(7) . . ?
N2 C7 C8 114.1(7) . . ?
Cl4 C8 Cl5 108.9(5) . . ?
Cl4 C8 Cl6 109.8(6) . . ?
Cl6 C8 Cl5 107.2(5) . . ?
C7 C8 Cl4 113.0(6) . . ?
C7 C8 Cl5 105.5(7) . . ?
C7 C8 Cl6 112.2(6) . . ?
O10 C9 H9A 109.5 . . ?
O10 C9 H9B 109.5 . . ?
O10 C9 H9C 109.5 . . ?
H9A C9 H9B 109.5 . . ?
H9A C9 H9C 109.5 . . ?
H9B C9 H9C 109.5 . . ?
O11 C10 H10A 109.5 . . ?
O11 C10 H10B 109.5 . . ?
O11 C10 H10C 109.5 . . ?
H10A C10 H10B 109.5 . . ?
H10A C10 H10C 109.5 . . ?
H10B C10 H10C 109.5 . . ?
O12 C11 N3 132.8(10) . . ?
O12 C11 C12 115.4(10) . . ?
N3 C11 C12 111.8(9) . . ?
Cl7B C12 Cl8B 122.0(10) . . ?
Cl8A C12 Cl7A 98.7(11) . . ?
Cl8A C12 Cl9A 123.5(11) . . ?
Cl9A C12 Cl7A 99.0(10) . . ?
Cl9B C12 Cl7B 108.1(9) . . ?
Cl9B C12 Cl8B 96.1(8) . . ?
C11 C12 Cl7A 108.9(9) . . ?
C11 C12 Cl7B 105.3(8) . . ?
C11 C12 Cl8A 117.9(7) . . ?
C11 C12 Cl8B 110.6(7) . . ?
C11 C12 Cl9A 105.9(10) . . ?
C11 C12 Cl9B 115.2(9) . . ?
O14 C13 H13A 109.5 . . ?
O14 C13 H13B 109.5 . . ?
O14 C13 H13C 109.5 . . ?
H13A C13 H13B 109.5 . . ?
H13A C13 H13C 109.5 . . ?
H13B C13 H13C 109.5 . . ?
O15 C14 H14A 109.5 . . ?
O15 C14 H14B 109.5 . . ?
O15 C14 H14C 109.5 . . ?
H14A C14 H14B 109.5 . . ?
H14A C14 H14C 109.5 . . ?
H14B C14 H14C 109.5 . . ?
O16 C15 N4 131.3(8) . . ?
O16 C15 C16 114.4(8) . . ?
N4 C15 C16 114.3(8) . . ?
Cl7 C16 Cl9 95.5(9) . . ?
Cl8 C16 Cl7 119.0(9) . . ?
Cl8 C16 Cl9 93.8(9) . . ?
Cl11 C16 Cl10 115.5(10) . . ?
Cl12 C16 Cl10 106.5(9) . . ?
Cl12 C16 Cl11 97.8(8) . . ?
C15 C16 Cl7 116.6(8) . . ?
C15 C16 Cl8 116.6(6) . . ?
C15 C16 Cl9 108.9(8) . . ?
C15 C16 Cl10 107.9(6) . . ?
C15 C16 Cl11 112.2(7) . . ?
C15 C16 Cl12 116.8(8) . . ?
N5 C17 H17A 108.4 . . ?
N5 C17 H17B 108.4 . . ?
H17A C17 H17B 107.4 . . ?
C18 C17 N5 115.7(12) . . ?
C18 C17 H17A 108.4 . . ?
C18 C17 H17B 108.4 . . ?
C17 C18 H18A 109.5 . . ?
C17 C18 H18B 109.5 . . ?
C17 C18 H18C 109.5 . . ?
H18A C18 H18B 109.5 . . ?
H18A C18 H18C 109.5 . . ?
H18B C18 H18C 109.5 . . ?
N5 C19 H19A 107.8 . . ?
N5 C19 H19B 107.8 . . ?
H19A C19 H19B 107.2 . . ?
C20 C19 N5 117.9(9) . . ?
C20 C19 H19A 107.8 . . ?
C20 C19 H19B 107.8 . . ?
C19 C20 H20A 109.5 . . ?
C19 C20 H20B 109.5 . . ?
C19 C20 H20C 109.5 . . ?
H20A C20 H20B 109.5 . . ?
H20A C20 H20C 109.5 . . ?
H20B C20 H20C 109.5 . . ?
N5 C21 H21A 108.2 . . ?
N5 C21 H21B 108.2 . . ?
N5 C21 C22 116.1(13) . . ?
H21A C21 H21B 107.4 . . ?
C22 C21 H21A 108.2 . . ?
C22 C21 H21B 108.2 . . ?
C21 C22 H22A 109.5 . . ?
C21 C22 H22B 109.5 . . ?
C21 C22 H22C 109.5 . . ?
H22A C22 H22B 109.5 . . ?
H22A C22 H22C 109.5 . . ?
H22B C22 H22C 109.5 . . ?
N5 C23 H23A 108.1 . . ?
N5 C23 H23B 108.1 . . ?
H23A C23 H23B 107.3 . . ?
C24 C23 N5 116.8(10) . . ?
C24 C23 H23A 108.1 . . ?
C24 C23 H23B 108.1 . . ?
C23 C24 H24A 109.5 . . ?
C23 C24 H24B 109.5 . . ?
C23 C24 H24C 109.5 . . ?
H24A C24 H24B 109.5 . . ?
H24A C24 H24C 109.5 . . ?
H24B C24 H24C 109.5 . . ?

loop_
_geom_bond_atom_site_label_1
_geom_bond_atom_site_label_2
_geom_bond_distance
_geom_bond_site_symmetry_2
_geom_bond_publ_flag
Eu1 O1 2.343(5) . ?
Eu1 O4 2.492(7) . ?
Eu1 O5 2.333(5) . ?
Eu1 O8 2.459(5) . ?
Eu1 O9 2.351(6) . ?
Eu1 O12 2.482(6) . ?
Eu1 O13 2.338(5) . ?
Eu1 O16 2.433(6) . ?
Cl1 C4 1.750(13) . ?
Cl2 C4 1.761(12) . ?
Cl3 C4 1.729(13) . ?
Cl4 C8 1.748(11) . ?
Cl5 C8 1.798(11) . ?
Cl6 C8 1.762(9) . ?
Cl7 C16 1.759(2) . ?
Cl7A C12 1.761(2) . ?
Cl7B C12 1.761(2) . ?
Cl8 C16 1.757(2) . ?
Cl8A C12 1.758(2) . ?
Cl8B C12 1.763(2) . ?
Cl9 C16 1.761(2) . ?
Cl9A C12 1.761(2) . ?
Cl9B C12 1.759(2) . ?
Cl10 C16 1.761(2) . ?
Cl11 C16 1.759(2) . ?
Cl12 C16 1.758(2) . ?
P1 O1 1.476(6) . ?
P1 O2 1.595(9) . ?
P1 O3 1.542(8) . ?
P1 N1 1.589(9) . ?
P2 O5 1.474(5) . ?
P2 O6 1.541(8) . ?
P2 O7 1.567(8) . ?
P2 N2 1.559(8) . ?
P3 O9 1.457(7) . ?
P3 O10 1.541(9) . ?
P3 O11 1.591(9) . ?
P3 N3 1.570(9) . ?
P4 O13 1.479(5) . ?
P4 O14 1.576(8) . ?
P4 O15 1.564(7) . ?
P4 N4 1.600(8) . ?
O2 C1 1.412(5) . ?
O3 C2 1.423(5) . ?
O4 C3 1.231(11) . ?
O6 C5 1.418(5) . ?
O7 C6 1.413(5) . ?
O8 C7 1.221(9) . ?
O10 C9 1.402(5) . ?
O11 C10 1.409(5) . ?
O12 C11 1.236(13) . ?
O14 C13 1.413(5) . ?
O15 C14 1.418(5) . ?
O16 C15 1.256(11) . ?
N1 C3 1.294(13) . ?
N2 C7 1.315(11) . ?
N3 C11 1.285(15) . ?
N4 C15 1.297(12) . ?
N5 C17 1.489(16) . ?
N5 C19 1.496(14) . ?
N5 C21 1.524(18) . ?
N5 C23 1.499(15) . ?
C1 H1A 0.9600 . ?
C1 H1B 0.9600 . ?
C1 H1C 0.9600 . ?
C2 H2A 0.9600 . ?
C2 H2B 0.9600 . ?
C2 H2C 0.9600 . ?
C3 C4 1.551(13) . ?
C5 H5A 0.9600 . ?
C5 H5B 0.9600 . ?
C5 H5C 0.9600 . ?
C6 H6A 0.9600 . ?
C6 H6B 0.9600 . ?
C6 H6C 0.9600 . ?
C7 C8 1.567(12) . ?
C9 H9A 0.9600 . ?
C9 H9B 0.9600 . ?
C9 H9C 0.9600 . ?
C10 H10A 0.9600 . ?
C10 H10B 0.9600 . ?
C10 H10C 0.9600 . ?
C11 C12 1.543(13) . ?
C13 H13A 0.9600 . ?
C13 H13B 0.9600 . ?
C13 H13C 0.9600 . ?
C14 H14A 0.9600 . ?
C14 H14B 0.9600 . ?
C14 H14C 0.9600 . ?
C15 C16 1.471(11) . ?
C17 H17A 0.9700 . ?
C17 H17B 0.9700 . ?
C17 C18 1.48(2) . ?
C18 H18A 0.9600 . ?
C18 H18B 0.9600 . ?
C18 H18C 0.9600 . ?
C19 H19A 0.9700 . ?
C19 H19B 0.9700 . ?
C19 C20 1.480(19) . ?
C20 H20A 0.9600 . ?
C20 H20B 0.9600 . ?
C20 H20C 0.9600 . ?
C21 H21A 0.9700 . ?
C21 H21B 0.9700 . ?
C21 C22 1.54(2) . ?
C22 H22A 0.9600 . ?
C22 H22B 0.9600 . ?
C22 H22C 0.9600 . ?
C23 H23A 0.9700 . ?
C23 H23B 0.9700 . ?
C23 C24 1.498(18) . ?
C24 H24A 0.9600 . ?
C24 H24B 0.9600 . ?
C24 H24C 0.9600 . ?

loop_
_geom_torsion_atom_site_label_1
_geom_torsion_atom_site_label_2
_geom_torsion_atom_site_label_3
_geom_torsion_atom_site_label_4
_geom_torsion
_geom_torsion_site_symmetry_1
_geom_torsion_site_symmetry_2
_geom_torsion_site_symmetry_3
_geom_torsion_site_symmetry_4
_geom_torsion_publ_flag
Eu1 P1 O2 C1 -73.4(11) . . . . ?
Eu1 P1 O3 C2 -154.7(13) . . . . ?
Eu1 P1 N1 C3 -10.7(9) . . . . ?
Eu1 P2 O6 C5 -70.6(14) . . . . ?
Eu1 P2 O7 C6 -147.0(13) . . . . ?
Eu1 P2 N2 C7 -2.0(9) . . . . ?
Eu1 P3 O10 C9 45.1(15) . . . . ?
Eu1 P3 O11 C10 -135.3(12) . . . . ?
Eu1 P3 N3 C11 0.0(11) . . . . ?
Eu1 P4 O14 C13 -74.5(9) . . . . ?
Eu1 P4 O15 C14 -155.2(10) . . . . ?
Eu1 P4 N4 C15 7.2(9) . . . . ?
Eu1 O4 C3 N1 23.9(15) . . . . ?
Eu1 O4 C3 C4 -159.4(6) . . . . ?
Eu1 O8 C7 N2 5.2(16) . . . . ?
Eu1 O8 C7 C8 -172.4(6) . . . . ?
Eu1 O12 C11 N3 15(2) . . . . ?
Eu1 O12 C11 C12 -166.4(6) . . . . ?
Eu1 O16 C15 N4 -5.6(17) . . . . ?
Eu1 O16 C15 C16 176.0(5) . . . . ?
P1 N1 C3 O4 -1.2(16) . . . . ?
P1 N1 C3 C4 -177.9(8) . . . . ?
P2 N2 C7 O8 -0.6(17) . . . . ?
P2 N2 C7 C8 177.0(8) . . . . ?
P3 N3 C11 O12 -8(2) . . . . ?
P3 N3 C11 C12 173.6(8) . . . . ?
P4 N4 C15 O16 -4.6(17) . . . . ?
P4 N4 C15 C16 173.8(7) . . . . ?
O1 P1 O2 C1 -42.3(12) . . . . ?
O1 P1 O3 C2 -177.2(14) . . . . ?
O1 P1 N1 C3 -18.5(11) . . . . ?
O2 P1 O1 Eu1 -102.3(6) . . . . ?
O2 P1 O3 C2 60.7(15) . . . . ?
O2 P1 N1 C3 106.8(9) . . . . ?
O3 P1 O1 Eu1 139.7(6) . . . . ?
O3 P1 O2 C1 75.4(11) . . . . ?
O3 P1 N1 C3 -141.2(9) . . . . ?
O4 C3 C4 Cl1 -85.1(9) . . . . ?
O4 C3 C4 Cl2 158.1(7) . . . . ?
O4 C3 C4 Cl3 34.0(11) . . . . ?
O5 P2 O6 C5 -38.8(14) . . . . ?
O5 P2 O7 C6 -170.3(13) . . . . ?
O5 P2 N2 C7 -10.6(12) . . . . ?
O6 P2 O5 Eu1 -105.7(6) . . . . ?
O6 P2 O7 C6 71.7(14) . . . . ?
O6 P2 N2 C7 115.6(10) . . . . ?
O7 P2 O5 Eu1 140.0(5) . . . . ?
O7 P2 O6 C5 75.6(14) . . . . ?
O7 P2 N2 C7 -132.0(9) . . . . ?
O8 C7 C8 Cl4 18.8(11) . . . . ?
O8 C7 C8 Cl5 -100.0(8) . . . . ?
O8 C7 C8 Cl6 143.5(7) . . . . ?
O9 P3 O10 C9 73.3(15) . . . . ?
O9 P3 O11 C10 -160.1(13) . . . . ?
O9 P3 N3 C11 -3.6(14) . . . . ?
O10 P3 O9 Eu1 -128.7(6) . . . . ?
O10 P3 O11 C10 82.4(13) . . . . ?
O10 P3 N3 C11 134.8(11) . . . . ?
O11 P3 O9 Eu1 129.6(5) . . . . ?
O11 P3 O10 C9 -177.8(14) . . . . ?
O11 P3 N3 C11 -124.2(11) . . . . ?
O12 C11 C12 Cl7A -68.9(12) . . . . ?
O12 C11 C12 Cl7B -91.4(12) . . . . ?
O12 C11 C12 Cl8A 179.9(11) . . . . ?
O12 C11 C12 Cl8B 135.1(11) . . . . ?
O12 C11 C12 Cl9A 36.7(15) . . . . ?
O12 C11 C12 Cl9B 27.5(14) . . . . ?
O13 P4 O14 C13 -42.6(10) . . . . ?
O13 P4 O15 C14 -177.1(11) . . . . ?
O13 P4 N4 C15 -3.6(12) . . . . ?
O14 P4 O13 Eu1 -98.3(5) . . . . ?
O14 P4 O15 C14 62.5(12) . . . . ?
O14 P4 N4 C15 121.4(10) . . . . ?
O15 P4 O13 Eu1 144.3(5) . . . . ?
O15 P4 O14 C13 74.6(9) . . . . ?
O15 P4 N4 C15 -125.4(9) . . . . ?
O16 C15 C16 Cl7 173.1(9) . . . . ?
O16 C15 C16 Cl8 24.2(12) . . . . ?
O16 C15 C16 Cl9 -80.3(10) . . . . ?
O16 C15 C16 Cl10 78.9(11) . . . . ?
O16 C15 C16 Cl11 -49.5(11) . . . . ?
O16 C15 C16 Cl12 -161.3(10) . . . . ?
N1 P1 O1 Eu1 16.6(8) . . . . ?
N1 P1 O2 C1 -172.1(10) . . . . ?
N1 P1 O3 C2 -46.6(15) . . . . ?
N1 C3 C4 Cl1 92.2(10) . . . . ?
N1 C3 C4 Cl2 -24.6(12) . . . . ?
N1 C3 C4 Cl3 -148.7(8) . . . . ?
N2 P2 O5 Eu1 17.5(8) . . . . ?
N2 P2 O6 C5 -170.5(13) . . . . ?
N2 P2 O7 C6 -40.2(15) . . . . ?
N2 C7 C8 Cl4 -159.3(7) . . . . ?
N2 C7 C8 Cl5 81.9(9) . . . . ?
N2 C7 C8 Cl6 -34.5(11) . . . . ?
N3 P3 O9 Eu1 7.9(9) . . . . ?
N3 P3 O10 C9 -67.4(15) . . . . ?
N3 P3 O11 C10 -30.6(14) . . . . ?
N3 C11 C12 Cl7A 109.9(12) . . . . ?
N3 C11 C12 Cl7B 87.4(12) . . . . ?
N3 C11 C12 Cl8A -1.3(14) . . . . ?
N3 C11 C12 Cl8B -46.2(13) . . . . ?
N3 C11 C12 Cl9A -144.5(13) . . . . ?
N3 C11 C12 Cl9B -153.7(11) . . . . ?
N4 P4 O13 Eu1 22.4(8) . . . . ?
N4 P4 O14 C13 -172.4(9) . . . . ?
N4 P4 O15 C14 -47.8(12) . . . . ?
N4 C15 C16 Cl7 -5.5(13) . . . . ?
N4 C15 C16 Cl8 -154.5(10) . . . . ?
N4 C15 C16 Cl9 101.0(10) . . . . ?
N4 C15 C16 Cl10 -99.8(11) . . . . ?
N4 C15 C16 Cl11 131.9(10) . . . . ?
N4 C15 C16 Cl12 20.1(13) . . . . ?
C17 N5 C19 C20 -57.8(18) . . . . ?
C17 N5 C21 C22 -176.1(14) . . . . ?
C17 N5 C23 C24 60.5(17) . . . . ?
C19 N5 C17 C18 -61.4(18) . . . . ?
C19 N5 C21 C22 62.4(17) . . . . ?
C19 N5 C23 C24 -178.4(14) . . . . ?
C21 N5 C17 C18 176.5(15) . . . . ?
C21 N5 C19 C20 61.1(18) . . . . ?
C21 N5 C23 C24 -56.9(17) . . . . ?
C23 N5 C17 C18 57.2(18) . . . . ?
C23 N5 C19 C20 -178.8(14) . . . . ?
C23 N5 C21 C22 -56.1(16) . . . . ?
